data_1514477
loop_
_publ_author_name
'King, Amanda E.'
'Surendranath, Yogesh'
'Piro, Nicholas A.'
'Bigi, Julian P.'
'Long, Jeffrey R.'
'Chang, Christopher J.'

_publ_section_title
;
 A mechanistic study of proton reduction catalyzed by a pentapyridine
 cobalt complex: evidence for involvement of an anation-based pathway
;
_journal_issue 4
_journal_name_full 'Chemical Science'
_journal_page_first 1578
_journal_paper_doi 10.1039/c3sc22239j
_journal_volume 4
_journal_year 2013
_chemical_formula_sum 'C53 H45 B Co N5'
_chemical_formula_weight 821.68
_chemical_name_common AEK1071_0m
_chemical_name_systematic
;
?
;
_space_group_IT_number 2
_symmetry_cell_setting triclinic
_symmetry_space_group_name_Hall '-P 1'
_symmetry_space_group_name_H-M 'P -1'
_atom_sites_solution_hydrogens geom
_atom_sites_solution_primary direct
_atom_sites_solution_secondary difmap
_audit_creation_method SHELXL-97
_cell_angle_alpha 102.458(5)
_cell_angle_beta 107.971(5)
_cell_angle_gamma 101.250(5)
_cell_formula_units_Z 2
_cell_length_a 10.9829(8)
_cell_length_b 13.7142(9)
_cell_length_c 17.0064(13)
_cell_measurement_temperature 373(2)
_cell_volume 2282.8(3)
_computing_molecular_graphics ORTEP-32
_computing_publication_material WinGX
_computing_structure_refinement SHELXL-97
_computing_structure_solution SIR-97
_diffrn_ambient_temperature 373(2)
_diffrn_detector_area_resol_mean 8.366
_diffrn_measured_fraction_theta_full 0.965
_diffrn_measured_fraction_theta_max 0.965
_diffrn_measurement_device_type 'Bruker APEX-II CCD'
_diffrn_measurement_method 'phi and omega scans'
_diffrn_radiation_monochromator 'HELIOS multilayer mirrors'
_diffrn_radiation_source 'microfocus rotating anode'
_diffrn_radiation_type CuK\a
_diffrn_radiation_wavelength 1.54178
_diffrn_reflns_av_R_equivalents 0.0749
_diffrn_reflns_av_sigmaI/netI 0.0819
_diffrn_reflns_limit_h_max 12
_diffrn_reflns_limit_h_min -12
_diffrn_reflns_limit_k_max 15
_diffrn_reflns_limit_k_min -14
_diffrn_reflns_limit_l_max 19
_diffrn_reflns_limit_l_min -19
_diffrn_reflns_number 20067
_diffrn_reflns_theta_full 63.68
_diffrn_reflns_theta_max 63.68
_diffrn_reflns_theta_min 2.86
_exptl_absorpt_coefficient_mu 3.250
_exptl_absorpt_correction_T_max 0.9378
_exptl_absorpt_correction_T_min 0.7370
_exptl_absorpt_correction_type multi-scan
_exptl_absorpt_process_details SADABS
_exptl_crystal_colour Blue
_exptl_crystal_density_diffrn 1.195
_exptl_crystal_density_method 'not measured'
_exptl_crystal_description Plates
_exptl_crystal_F_000 860
_exptl_crystal_size_max 0.10
_exptl_crystal_size_mid 0.06
_exptl_crystal_size_min 0.02
_platon_squeeze_details
;
;
_refine_diff_density_max 0.408
_refine_diff_density_min -0.402
_refine_diff_density_rms 0.061
_refine_ls_extinction_coef 0.00062(16)
_refine_ls_extinction_expression Fc^*^=kFc[1+0.001xFc^2^\l^3^/sin(2\q)]^-1/4^
_refine_ls_extinction_method SHELXL
_refine_ls_goodness_of_fit_ref 0.997
_refine_ls_hydrogen_treatment constr
_refine_ls_matrix_type full
_refine_ls_number_parameters 542
_refine_ls_number_reflns 7242
_refine_ls_number_restraints 0
_refine_ls_restrained_S_all 0.997
_refine_ls_R_factor_all 0.0957
_refine_ls_R_factor_gt 0.0625
_refine_ls_shift/su_max 0.000
_refine_ls_shift/su_mean 0.000
_refine_ls_structure_factor_coef Fsqd
_refine_ls_weighting_details 'calc w=1/[\s^2^(Fo^2^)+(0.0885P)^2^+0.0000P] where P=(Fo^2^+2Fc^2^)/3'
_refine_ls_weighting_scheme calc
_refine_ls_wR_factor_gt 0.1524
_refine_ls_wR_factor_ref 0.1685
_reflns_number_gt 4707
_reflns_number_total 7242
_reflns_threshold_expression >2sigma(I)
_cod_data_source_file c3sc22239j.txt
_cod_data_source_block shelxl
_cod_original_sg_symbol_H-M P-1
_cod_original_formula_sum 'C26.50 H22.50 B0.50 Co0.50 F0 N2.50 O0'
_cod_database_code 1514477

loop_
_symmetry_equiv_pos_as_xyz
'x, y, z'
'-x, -y, -z'

loop_
_atom_site_label
_atom_site_type_symbol
_atom_site_fract_x
_atom_site_fract_y
_atom_site_fract_z
_atom_site_U_iso_or_equiv
_atom_site_adp_type
_atom_site_occupancy
_atom_site_symmetry_multiplicity
_atom_site_calc_flag
_atom_site_refinement_flags
C1 C 0.7941(4) 0.8749(3) 0.7193(3) 0.0500(12) Uani 1 1 d .
C2 C 0.9264(4) 0.8777(3) 0.7486(4) 0.0649(15) Uani 1 1 d .
H53A H 0.9743 0.8820 0.7123 0.078 Uiso 1 1 calc R
C3 C 0.9893(5) 0.8742(4) 0.8317(4) 0.0767(19) Uani 1 1 d .
H54A H 1.0788 0.8757 0.8516 0.092 Uiso 1 1 calc R
C4 C 0.9161(5) 0.8684(3) 0.8845(4) 0.0692(17) Uani 1 1 d .
H23A H 0.9566 0.8670 0.9408 0.083 Uiso 1 1 calc R
C5 C 0.7823(4) 0.8646(3) 0.8535(3) 0.0557(13) Uani 1 1 d .
C6 C 0.5764(4) 1.0853(3) 0.8755(3) 0.0422(10) Uani 1 1 d .
H15A H 0.5416 1.1099 0.8290 0.051 Uiso 1 1 calc R
C7 C 0.6000(4) 1.1471(3) 0.9575(3) 0.0486(11) Uani 1 1 d .
H16A H 0.5822 1.2113 0.9659 0.058 Uiso 1 1 calc R
C8 C 0.6505(5) 1.1106(3) 1.0262(3) 0.0597(14) Uani 1 1 d .
H17A H 0.6652 1.1489 1.0822 0.072 Uiso 1 1 calc R
C9 C 0.6789(5) 1.0168(3) 1.0109(3) 0.0595(14) Uani 1 1 d .
H18A H 0.7135 0.9916 1.0571 0.071 Uiso 1 1 calc R
C10 C 0.6568(4) 0.9588(3) 0.9275(3) 0.0463(11) Uani 1 1 d .
C11 C 0.6930(4) 0.8561(3) 0.9073(3) 0.0488(11) Uani 1 1 d .
C12 C 0.7683(5) 0.8366(4) 0.9929(3) 0.0654(15) Uani 1 1 d .
H21A H 0.7918 0.7727 0.9804 0.098 Uiso 1 1 calc R
H21B H 0.7120 0.8319 1.0262 0.098 Uiso 1 1 calc R
H21C H 0.8478 0.8931 1.0253 0.098 Uiso 1 1 calc R
C13 C 0.3496(4) 0.7088(3) 0.7538(3) 0.0455(10) Uani 1 1 d .
H1A H 0.2800 0.7238 0.7155 0.055 Uiso 1 1 calc R
C14 C 0.3244(5) 0.6144(3) 0.7703(3) 0.0512(11) Uani 1 1 d .
H3A H 0.2416 0.5654 0.7411 0.061 Uiso 1 1 calc R
C15 C 0.4249(5) 0.5941(3) 0.8312(3) 0.0522(12) Uani 1 1 d .
H4A H 0.4129 0.5297 0.8416 0.063 Uiso 1 1 calc R
C16 C 0.5429(5) 0.6713(3) 0.8763(3) 0.0513(12) Uani 1 1 d .
H5A H 0.6090 0.6603 0.9202 0.062 Uiso 1 1 calc R
C17 C 0.5657(4) 0.7659(3) 0.8574(3) 0.0478(11) Uani 1 1 d .
C18 C 0.3886(4) 0.6903(3) 0.5725(3) 0.0495(11) Uani 1 1 d .
H50A H 0.3207 0.6842 0.5944 0.059 Uiso 1 1 calc R
C19 C 0.3701(5) 0.6154(4) 0.4977(3) 0.0611(14) Uani 1 1 d .
H51A H 0.2910 0.5620 0.4695 0.073 Uiso 1 1 calc R
C20 C 0.4716(5) 0.6218(4) 0.4658(3) 0.0600(13) Uani 1 1 d .
H11A H 0.4639 0.5710 0.4169 0.072 Uiso 1 1 calc R
C21 C 0.5846(5) 0.7046(4) 0.5075(3) 0.0558(12) Uani 1 1 d .
H10A H 0.6534 0.7108 0.4863 0.067 Uiso 1 1 calc R
C22 C 0.5964(4) 0.7803(3) 0.5825(3) 0.0502(11) Uani 1 1 d .
C23 C 0.7179(4) 0.8771(3) 0.6273(3) 0.0522(11) Uani 1 1 d .
C24 C 0.8122(5) 0.8765(4) 0.5760(4) 0.0719(16) Uani 1 1 d .
H25A H 0.7655 0.8775 0.5184 0.108 Uiso 1 1 calc R
H25B H 0.8417 0.8148 0.5734 0.108 Uiso 1 1 calc R
H25C H 0.8880 0.9368 0.6044 0.108 Uiso 1 1 calc R
C25 C 0.5168(4) 1.0598(3) 0.6597(3) 0.0451(10) Uani 1 1 d .
H7A H 0.4538 1.0655 0.6852 0.054 Uiso 1 1 calc R
C26 C 0.5441(6) 1.1295(3) 0.6157(3) 0.0623(14) Uani 1 1 d .
H8A H 0.4995 1.1804 0.6108 0.075 Uiso 1 1 calc R
C27 C 0.6391(6) 1.1222(4) 0.5792(4) 0.0749(17) Uani 1 1 d .
H12A H 0.6628 1.1703 0.5516 0.090 Uiso 1 1 calc R
C28 C 0.6989(5) 1.0429(4) 0.5838(4) 0.0673(15) Uani 1 1 d .
H13A H 0.7614 1.0363 0.5580 0.081 Uiso 1 1 calc R
C29 C 0.6656(4) 0.9729(3) 0.6270(3) 0.0474(11) Uani 1 1 d .
C30 C 0.6336(4) 0.7011(3) 0.1866(2) 0.0318(8) Uani 1 1 d .
C31 C 0.5811(4) 0.6451(3) 0.0991(2) 0.0380(9) Uani 1 1 d .
H28A H 0.6389 0.6392 0.0694 0.046 Uiso 1 1 calc R
C32 C 0.4442(4) 0.5974(3) 0.0544(3) 0.0426(10) Uani 1 1 d .
H29A H 0.4129 0.5602 -0.0039 0.051 Uiso 1 1 calc R
C33 C 0.3559(4) 0.6051(3) 0.0959(3) 0.0457(10) Uani 1 1 d .
H30A H 0.2652 0.5722 0.0666 0.055 Uiso 1 1 calc R
C34 C 0.4039(4) 0.6625(4) 0.1820(3) 0.0534(12) Uani 1 1 d .
H31A H 0.3453 0.6703 0.2108 0.064 Uiso 1 1 calc R
C35 C 0.5385(4) 0.7080(3) 0.2249(3) 0.0481(11) Uani 1 1 d .
H32A H 0.5683 0.7457 0.2830 0.058 Uiso 1 1 calc R
C36 C 0.8484(4) 0.7077(3) 0.3230(2) 0.0429(10) Uani 1 1 d .
C37 C 0.7713(5) 0.6423(3) 0.3526(3) 0.0581(13) Uani 1 1 d .
H46A H 0.6789 0.6232 0.3257 0.070 Uiso 1 1 calc R
C38 C 0.8271(7) 0.6043(4) 0.4207(3) 0.0780(19) Uani 1 1 d .
H47A H 0.7716 0.5605 0.4382 0.094 Uiso 1 1 calc R
C39 C 0.9617(8) 0.6304(5) 0.4622(3) 0.089(2) Uani 1 1 d .
H48A H 0.9987 0.6057 0.5082 0.107 Uiso 1 1 calc R
C40 C 1.0415(7) 0.6942(5) 0.4346(3) 0.087(2) Uani 1 1 d .
H52A H 1.1338 0.7125 0.4618 0.104 Uiso 1 1 calc R
C41 C 0.9860(5) 0.7310(4) 0.3671(3) 0.0604(13) Uani 1 1 d .
H49A H 1.0428 0.7737 0.3497 0.072 Uiso 1 1 calc R
C42 C 0.7993(3) 0.8824(3) 0.2880(2) 0.0333(8) Uani 1 1 d .
C43 C 0.8505(4) 0.9356(3) 0.3757(3) 0.0397(9) Uani 1 1 d .
H37A H 0.8848 0.9011 0.4150 0.048 Uiso 1 1 calc R
C44 C 0.8524(4) 1.0385(3) 0.4071(3) 0.0381(9) Uani 1 1 d .
H36A H 0.8883 1.0711 0.4664 0.046 Uiso 1 1 calc R
C45 C 0.8020(4) 1.0926(3) 0.3516(3) 0.0401(9) Uani 1 1 d .
H35A H 0.8036 1.1614 0.3729 0.048 Uiso 1 1 calc R
C46 C 0.7488(4) 1.0428(3) 0.2631(3) 0.0404(9) Uani 1 1 d .
H34A H 0.7142 1.0780 0.2245 0.048 Uiso 1 1 calc R
C47 C 0.7474(4) 0.9400(3) 0.2328(3) 0.0372(9) Uani 1 1 d .
H33A H 0.7107 0.9076 0.1735 0.045 Uiso 1 1 calc R
C48 C 0.8894(4) 0.7537(3) 0.1890(3) 0.0418(10) Uani 1 1 d .
C49 C 0.8942(5) 0.6583(4) 0.1409(4) 0.0721(17) Uani 1 1 d .
H44A H 0.8367 0.5974 0.1388 0.087 Uiso 1 1 calc R
C50 C 0.9805(7) 0.6504(4) 0.0966(5) 0.101(2) Uani 1 1 d .
H43A H 0.9760 0.5858 0.0627 0.122 Uiso 1 1 calc R
C51 C 1.0737(5) 0.7392(4) 0.1028(4) 0.0760(17) Uani 1 1 d .
H42A H 1.1349 0.7345 0.0758 0.091 Uiso 1 1 calc R
C52 C 1.0733(4) 0.8347(3) 0.1502(3) 0.0492(11) Uani 1 1 d .
H41A H 1.1344 0.8951 0.1549 0.059 Uiso 1 1 calc R
C53 C 0.9817(4) 0.8403(3) 0.1904(3) 0.0419(10) Uani 1 1 d .
H40A H 0.9818 0.9058 0.2202 0.050 Uiso 1 1 calc R
N1 N 0.7227(3) 0.8689(2) 0.7714(2) 0.0467(9) Uani 1 1 d .
N2 N 0.6003(3) 0.9924(2) 0.8586(2) 0.0400(8) Uani 1 1 d .
N3 N 0.4700(3) 0.7808(3) 0.7903(2) 0.0472(9) Uani 1 1 d .
N4 N 0.4985(3) 0.7714(3) 0.6156(2) 0.0458(9) Uani 1 1 d .
N5 N 0.5770(3) 0.9833(3) 0.6675(2) 0.0412(8) Uani 1 1 d .
Co1 Co 0.54089(6) 0.88428(5) 0.73477(4) 0.0382(2) Uani 1 1 d .
B1 B 0.7924(4) 0.7594(3) 0.2456(3) 0.0364(10) Uani 1 1 d .

loop_
_atom_site_aniso_label
_atom_site_aniso_U_11
_atom_site_aniso_U_22
_atom_site_aniso_U_33
_atom_site_aniso_U_23
_atom_site_aniso_U_13
_atom_site_aniso_U_12
C1 0.0297(19) 0.027(2) 0.085(3) 0.007(2) 0.017(2) 0.0061(18)
C2 0.037(2) 0.033(3) 0.112(4) 0.011(3) 0.020(3) 0.007(2)
C3 0.032(2) 0.036(3) 0.143(6) 0.028(3) 0.007(3) 0.008(2)
C4 0.038(2) 0.033(3) 0.113(4) 0.028(3) -0.006(3) 0.004(2)
C5 0.039(2) 0.031(2) 0.080(3) 0.022(2) -0.003(2) 0.005(2)
C6 0.041(2) 0.037(2) 0.052(2) 0.024(2) 0.0159(19) 0.0068(19)
C7 0.040(2) 0.037(2) 0.060(3) 0.020(2) 0.005(2) 0.006(2)
C8 0.067(3) 0.035(3) 0.049(3) 0.012(2) -0.012(2) 0.006(2)
C9 0.063(3) 0.031(2) 0.052(3) 0.012(2) -0.015(2) 0.003(2)
C10 0.043(2) 0.025(2) 0.050(3) 0.011(2) -0.005(2) -0.0004(19)
C11 0.044(2) 0.031(2) 0.058(3) 0.019(2) -0.003(2) 0.0074(19)
C12 0.069(3) 0.038(3) 0.066(3) 0.022(2) -0.011(3) 0.015(2)
C13 0.040(2) 0.037(2) 0.053(2) 0.021(2) 0.009(2) 0.0007(19)
C14 0.058(3) 0.038(3) 0.049(2) 0.018(2) 0.014(2) -0.001(2)
C15 0.074(3) 0.033(2) 0.044(2) 0.019(2) 0.016(2) 0.004(2)
C16 0.064(3) 0.036(3) 0.047(2) 0.020(2) 0.007(2) 0.010(2)
C17 0.052(2) 0.035(2) 0.050(2) 0.022(2) 0.005(2) 0.012(2)
C18 0.043(2) 0.035(3) 0.061(3) 0.021(2) 0.007(2) 0.002(2)
C19 0.056(3) 0.045(3) 0.066(3) 0.026(3) 0.001(3) 0.003(2)
C20 0.058(3) 0.046(3) 0.063(3) 0.015(3) 0.006(3) 0.014(3)
C21 0.051(3) 0.040(3) 0.078(3) 0.019(3) 0.023(3) 0.017(2)
C22 0.042(2) 0.031(2) 0.070(3) 0.013(2) 0.012(2) 0.010(2)
C23 0.045(2) 0.039(3) 0.075(3) 0.014(2) 0.028(2) 0.009(2)
C24 0.052(3) 0.052(3) 0.112(4) 0.006(3) 0.047(3) 0.008(2)
C25 0.062(3) 0.037(2) 0.053(2) 0.025(2) 0.031(2) 0.021(2)
C26 0.105(4) 0.042(3) 0.080(3) 0.036(3) 0.068(3) 0.035(3)
C27 0.125(5) 0.042(3) 0.101(4) 0.038(3) 0.085(4) 0.030(3)
C28 0.084(4) 0.043(3) 0.099(4) 0.021(3) 0.069(3) 0.011(3)
C29 0.048(2) 0.033(2) 0.069(3) 0.015(2) 0.036(2) 0.006(2)
C30 0.0378(19) 0.026(2) 0.0344(19) 0.0172(17) 0.0127(16) 0.0078(17)
C31 0.049(2) 0.024(2) 0.041(2) 0.0103(19) 0.0186(19) 0.0065(18)
C32 0.051(2) 0.031(2) 0.039(2) 0.0121(19) 0.0097(19) 0.004(2)
C33 0.037(2) 0.034(2) 0.054(3) 0.013(2) 0.006(2) 0.0020(19)
C34 0.046(2) 0.051(3) 0.059(3) 0.005(2) 0.026(2) 0.005(2)
C35 0.048(2) 0.044(3) 0.044(2) 0.006(2) 0.019(2) 0.000(2)
C36 0.058(3) 0.027(2) 0.030(2) 0.0076(18) -0.0001(19) 0.011(2)
C37 0.083(3) 0.035(3) 0.044(2) 0.021(2) 0.008(2) 0.004(2)
C38 0.151(6) 0.036(3) 0.037(3) 0.018(2) 0.017(3) 0.023(3)
C39 0.159(7) 0.069(4) 0.025(2) 0.010(3) -0.001(3) 0.062(4)
C40 0.105(5) 0.097(5) 0.046(3) 0.013(3) -0.007(3) 0.064(4)
C41 0.060(3) 0.062(3) 0.048(3) 0.010(2) 0.003(2) 0.028(3)
C42 0.0293(18) 0.028(2) 0.040(2) 0.0143(18) 0.0097(17) 0.0045(17)
C43 0.036(2) 0.039(2) 0.047(2) 0.022(2) 0.0119(18) 0.0107(19)
C44 0.0336(19) 0.037(2) 0.044(2) 0.0137(19) 0.0149(18) 0.0059(18)
C45 0.044(2) 0.032(2) 0.052(2) 0.019(2) 0.025(2) 0.0104(19)
C46 0.049(2) 0.034(2) 0.050(2) 0.024(2) 0.024(2) 0.0176(19)
C47 0.038(2) 0.034(2) 0.044(2) 0.0181(19) 0.0167(18) 0.0074(18)
C48 0.039(2) 0.031(2) 0.058(3) 0.018(2) 0.017(2) 0.0104(18)
C49 0.064(3) 0.039(3) 0.140(5) 0.036(3) 0.066(4) 0.017(2)
C50 0.107(5) 0.047(3) 0.199(8) 0.037(4) 0.114(5) 0.033(3)
C51 0.067(3) 0.062(3) 0.147(5) 0.055(4) 0.077(4) 0.033(3)
C52 0.038(2) 0.045(3) 0.074(3) 0.032(2) 0.023(2) 0.010(2)
C53 0.041(2) 0.040(2) 0.046(2) 0.022(2) 0.0127(19) 0.0107(19)
N1 0.0356(17) 0.0220(18) 0.073(2) 0.0123(18) 0.0091(18) 0.0064(15)
N2 0.0347(16) 0.0344(18) 0.056(2) 0.0281(17) 0.0129(15) 0.0094(15)
N3 0.0411(18) 0.037(2) 0.056(2) 0.0240(18) 0.0054(17) 0.0054(16)
N4 0.0366(18) 0.036(2) 0.066(2) 0.0264(19) 0.0118(17) 0.0097(16)
N5 0.0426(18) 0.0341(19) 0.053(2) 0.0192(17) 0.0227(16) 0.0095(16)
Co1 0.0328(3) 0.0308(4) 0.0530(4) 0.0237(3) 0.0120(3) 0.0062(3)
B1 0.041(2) 0.031(2) 0.042(2) 0.019(2) 0.015(2) 0.010(2)

loop_
_atom_type_symbol
_atom_type_description
_atom_type_scat_dispersion_real
_atom_type_scat_dispersion_imag
_atom_type_scat_source
C C 0.0181 0.0091 'International Tables Vol C Tables 4.2.6.8 and 6.1.1.4'
H H 0.0000 0.0000 'International Tables Vol C Tables 4.2.6.8 and 6.1.1.4'
N N 0.0311 0.0180 'International Tables Vol C Tables 4.2.6.8 and 6.1.1.4'
Co Co -2.3653 3.6143 'International Tables Vol C Tables 4.2.6.8 and 6.1.1.4'
B B 0.0090 0.0039 'International Tables Vol C Tables 4.2.6.8 and 6.1.1.4'
F F 0.0727 0.0534 'International Tables Vol C Tables 4.2.6.8 and 6.1.1.4'
O O 0.0492 0.0322 'International Tables Vol C Tables 4.2.6.8 and 6.1.1.4'

loop_
_geom_angle_atom_site_label_1
_geom_angle_atom_site_label_2
_geom_angle_atom_site_label_3
_geom_angle
N1 C1 C2 120.6(5)
N1 C1 C23 116.2(4)
C2 C1 C23 123.2(5)
C1 C2 C3 120.6(6)
C1 C2 H53A 119.7
C3 C2 H53A 119.7
C4 C3 C2 118.5(5)
C4 C3 H54A 120.7
C2 C3 H54A 120.7
C3 C4 C5 120.0(5)
C3 C4 H23A 120.0
C5 C4 H23A 120.0
N1 C5 C4 120.3(5)
N1 C5 C11 116.3(4)
C4 C5 C11 123.4(5)
N2 C6 C7 124.4(4)
N2 C6 H15A 117.8
C7 C6 H15A 117.8
C8 C7 C6 117.9(4)
C8 C7 H16A 121.0
C6 C7 H16A 121.0
C7 C8 C9 118.9(5)
C7 C8 H17A 120.5
C9 C8 H17A 120.5
C8 C9 C10 121.0(4)
C8 C9 H18A 119.5
C10 C9 H18A 119.5
N2 C10 C9 120.2(4)
N2 C10 C11 116.8(4)
C9 C10 C11 123.1(4)
C17 C11 C10 109.8(3)
C17 C11 C5 110.7(4)
C10 C11 C5 108.4(4)
C17 C11 C12 108.5(4)
C10 C11 C12 109.3(4)
C5 C11 C12 110.1(4)
C11 C12 H21A 109.5
C11 C12 H21B 109.5
H21A C12 H21B 109.5
C11 C12 H21C 109.5
H21A C12 H21C 109.5
H21B C12 H21C 109.5
N3 C13 C14 123.6(4)
N3 C13 H1A 118.2
C14 C13 H1A 118.2
C13 C14 C15 118.5(4)
C13 C14 H3A 120.7
C15 C14 H3A 120.7
C16 C15 C14 118.5(4)
C16 C15 H4A 120.8
C14 C15 H4A 120.8
C15 C16 C17 121.4(4)
C15 C16 H5A 119.3
C17 C16 H5A 119.3
N3 C17 C16 119.3(4)
N3 C17 C11 116.9(3)
C16 C17 C11 123.7(4)
N4 C18 C19 124.3(5)
N4 C18 H50A 117.8
C19 C18 H50A 117.8
C20 C19 C18 118.5(4)
C20 C19 H51A 120.8
C18 C19 H51A 120.8
C21 C20 C19 118.7(5)
C21 C20 H11A 120.6
C19 C20 H11A 120.6
C20 C21 C22 120.3(5)
C20 C21 H10A 119.9
C22 C21 H10A 119.9
N4 C22 C21 120.8(4)
N4 C22 C23 117.9(4)
C21 C22 C23 121.3(4)
C29 C23 C22 107.4(3)
C29 C23 C1 112.6(4)
C22 C23 C1 109.1(4)
C29 C23 C24 109.1(4)
C22 C23 C24 109.8(4)
C1 C23 C24 108.8(4)
C23 C24 H25A 109.5
C23 C24 H25B 109.5
H25A C24 H25B 109.5
C23 C24 H25C 109.5
H25A C24 H25C 109.5
H25B C24 H25C 109.5
N5 C25 C26 123.3(4)
N5 C25 H7A 118.4
C26 C25 H7A 118.4
C27 C26 C25 118.4(4)
C27 C26 H8A 120.8
C25 C26 H8A 120.8
C26 C27 C28 119.5(4)
C26 C27 H12A 120.2
C28 C27 H12A 120.2
C27 C28 C29 119.9(5)
C27 C28 H13A 120.0
C29 C28 H13A 120.0
N5 C29 C28 120.8(4)
N5 C29 C23 116.5(4)
C28 C29 C23 122.6(4)
C31 C30 C35 114.6(3)
C31 C30 B1 126.2(3)
C35 C30 B1 119.2(3)
C30 C31 C32 122.2(4)
C30 C31 H28A 118.9
C32 C31 H28A 118.9
C33 C32 C31 120.5(4)
C33 C32 H29A 119.7
C31 C32 H29A 119.7
C32 C33 C34 118.9(4)
C32 C33 H30A 120.6
C34 C33 H30A 120.6
C35 C34 C33 119.8(4)
C35 C34 H31A 120.1
C33 C34 H31A 120.1
C34 C35 C30 124.0(4)
C34 C35 H32A 118.0
C30 C35 H32A 118.0
C37 C36 C41 114.3(4)
C37 C36 B1 126.2(4)
C41 C36 B1 119.4(4)
C36 C37 C38 122.5(5)
C36 C37 H46A 118.7
C38 C37 H46A 118.7
C39 C38 C37 120.8(6)
C39 C38 H47A 119.6
C37 C38 H47A 119.6
C38 C39 C40 118.5(5)
C38 C39 H48A 120.7
C40 C39 H48A 120.7
C39 C40 C41 120.4(6)
C39 C40 H52A 119.8
C41 C40 H52A 119.8
C40 C41 C36 123.4(6)
C40 C41 H49A 118.3
C36 C41 H49A 118.3
C43 C42 C47 115.1(3)
C43 C42 B1 125.4(3)
C47 C42 B1 119.5(3)
C42 C43 C44 122.6(4)
C42 C43 H37A 118.7
C44 C43 H37A 118.7
C45 C44 C43 120.9(4)
C45 C44 H36A 119.6
C43 C44 H36A 119.6
C44 C45 C46 118.9(4)
C44 C45 H35A 120.6
C46 C45 H35A 120.6
C47 C46 C45 119.6(4)
C47 C46 H34A 120.2
C45 C46 H34A 120.2
C46 C47 C42 123.0(4)
C46 C47 H33A 118.5
C42 C47 H33A 118.5
C53 C48 C49 114.1(4)
C53 C48 B1 123.8(4)
C49 C48 B1 121.8(4)
C50 C49 C48 123.3(4)
C50 C49 H44A 118.3
C48 C49 H44A 118.3
C49 C50 C51 119.9(5)
C49 C50 H43A 120.1
C51 C50 H43A 120.1
C52 C51 C50 118.6(5)
C52 C51 H42A 120.7
C50 C51 H42A 120.7
C51 C52 C53 120.0(4)
C51 C52 H41A 120.0
C53 C52 H41A 120.0
C52 C53 C48 123.9(4)
C52 C53 H40A 118.0
C48 C53 H40A 118.0
C1 N1 C5 119.9(4)
C1 N1 Co1 120.2(3)
C5 N1 Co1 119.5(3)
C6 N2 C10 117.4(4)
C6 N2 Co1 126.3(3)
C10 N2 Co1 115.9(3)
C13 N3 C17 117.7(4)
C13 N3 Co1 125.1(3)
C17 N3 Co1 114.8(3)
C18 N4 C22 117.4(4)
C18 N4 Co1 126.9(3)
C22 N4 Co1 115.6(3)
C25 N5 C29 118.0(4)
C25 N5 Co1 123.1(3)
C29 N5 Co1 118.9(3)
N1 Co1 N5 94.71(15)
N1 Co1 N3 94.95(14)
N5 Co1 N3 169.85(13)
N1 Co1 N2 86.91(14)
N5 Co1 N2 99.47(13)
N3 Co1 N2 84.16(13)
N1 Co1 N4 87.64(14)
N5 Co1 N4 82.33(13)
N3 Co1 N4 94.96(14)
N2 Co1 N4 174.38(12)
C36 B1 C48 106.7(3)
C36 B1 C30 111.7(3)
C48 B1 C30 113.1(3)
C36 B1 C42 109.9(3)
C48 B1 C42 110.3(3)
C30 B1 C42 105.2(3)

loop_
_geom_bond_atom_site_label_1
_geom_bond_atom_site_label_2
_geom_bond_distance
C1 N1 1.357(6)
C1 C2 1.373(6)
C1 C23 1.541(7)
C2 C3 1.385(8)
C2 H53A 0.9300
C3 C4 1.381(8)
C3 H54A 0.9300
C4 C5 1.386(6)
C4 H23A 0.9300
C5 N1 1.367(6)
C5 C11 1.539(7)
C6 N2 1.340(5)
C6 C7 1.382(6)
C6 H15A 0.9300
C7 C8 1.371(6)
C7 H16A 0.9300
C8 C9 1.373(6)
C8 H17A 0.9300
C9 C10 1.390(6)
C9 H18A 0.9300
C10 N2 1.366(5)
C10 C11 1.534(6)
C11 C17 1.531(6)
C11 C12 1.545(5)
C12 H21A 0.9600
C12 H21B 0.9600
C12 H21C 0.9600
C13 N3 1.352(5)
C13 C14 1.376(5)
C13 H1A 0.9300
C14 C15 1.381(6)
C14 H3A 0.9300
C15 C16 1.375(6)
C15 H4A 0.9300
C16 C17 1.398(5)
C16 H5A 0.9300
C17 N3 1.375(5)
C18 N4 1.345(5)
C18 C19 1.381(7)
C18 H50A 0.9300
C19 C20 1.379(7)
C19 H51A 0.9300
C20 C21 1.376(7)
C20 H11A 0.9300
C21 C22 1.412(7)
C21 H10A 0.9300
C22 N4 1.357(6)
C22 C23 1.539(6)
C23 C29 1.533(6)
C23 C24 1.547(7)
C24 H25A 0.9600
C24 H25B 0.9600
C24 H25C 0.9600
C25 N5 1.354(5)
C25 C26 1.379(5)
C25 H7A 0.9300
C26 C27 1.378(7)
C26 H8A 0.9300
C27 C28 1.380(7)
C27 H12A 0.9300
C28 C29 1.389(6)
C28 H13A 0.9300
C29 N5 1.366(5)
C30 C31 1.393(5)
C30 C35 1.398(6)
C30 B1 1.649(5)
C31 C32 1.401(6)
C31 H28A 0.9300
C32 C33 1.371(6)
C32 H29A 0.9300
C33 C34 1.380(6)
C33 H30A 0.9300
C34 C35 1.373(6)
C34 H31A 0.9300
C35 H32A 0.9300
C36 C37 1.391(6)
C36 C41 1.398(6)
C36 B1 1.640(5)
C37 C38 1.392(6)
C37 H46A 0.9300
C38 C39 1.361(9)
C38 H47A 0.9300
C39 C40 1.373(9)
C39 H48A 0.9300
C40 C41 1.373(7)
C40 H52A 0.9300
C41 H49A 0.9300
C42 C43 1.388(5)
C42 C47 1.411(5)
C42 B1 1.662(6)
C43 C44 1.389(5)
C43 H37A 0.9300
C44 C45 1.374(5)
C44 H36A 0.9300
C45 C46 1.389(6)
C45 H35A 0.9300
C46 C47 1.388(5)
C46 H34A 0.9300
C47 H33A 0.9300
C48 C53 1.393(5)
C48 C49 1.406(6)
C48 B1 1.642(6)
C49 C50 1.387(7)
C49 H44A 0.9300
C50 C51 1.390(7)
C50 H43A 0.9300
C51 C52 1.383(7)
C51 H42A 0.9300
C52 C53 1.385(6)
C52 H41A 0.9300
C53 H40A 0.9300
N1 Co1 1.968(3)
N2 Co1 2.117(4)
N3 Co1 2.028(4)
N4 Co1 2.122(4)
N5 Co1 2.012(3)

loop_
_platon_squeeze_void_nr
_platon_squeeze_void_average_x
_platon_squeeze_void_average_y
_platon_squeeze_void_average_z
_platon_squeeze_void_volume
_platon_squeeze_void_count_electrons
_platon_squeeze_void_content
1 0.105 0.423 0.236 194 58 ' '
2 -0.105 0.577 0.764 194 58 ' '
